data_4085723
loop_
_publ_author_name
'Graux, Lionel V.'
'Giorgi, Michel'
'Buono, G\'erard'
'Clavier, Herv\'e'

_publ_section_title
;
 Ruthenium Carbonyl Complexes Bearing Secondary Phosphine Oxides and
 Phosphinous Acids: Synthesis, Characterization, and Application in
 Catalysis
;
_journal_issue 10
_journal_name_full Organometallics
_journal_page_first 1864
_journal_paper_doi 10.1021/om501300p
_journal_volume 34
_journal_year 2015
_chemical_absolute_configuration unk
_chemical_compound_source 'synthesis as described'
_chemical_formula_moiety 'C13 H17 Cl2 O5 P1 Ru1'
_chemical_formula_sum 'C13 H17 Cl2 O5 P Ru'
_chemical_formula_weight 456.21
_chemical_name_systematic
;
 ?
;
_space_group_IT_number 5
_symmetry_cell_setting monoclinic
_symmetry_Int_Tables_number 5
_symmetry_space_group_name_Hall 'C 2y'
_symmetry_space_group_name_H-M 'C 1 2 1'
_atom_sites_solution_hydrogens geom
_atom_sites_solution_primary direct
_atom_sites_solution_secondary difmap
_audit_conform_dict_location ftp://ftp.iucr.org/pub/cif_core.dic
_audit_conform_dict_name cif_core.dic
_audit_conform_dict_version 2.4
_audit_creation_date 2012-01-30T10:26:54-00:00
_audit_creation_method 'WinGX routine CIF_UPDATE'
_cell_angle_alpha 90
_cell_angle_beta 96.244(2)
_cell_angle_gamma 90
_cell_formula_units_Z 4
_cell_length_a 17.6254(7)
_cell_length_b 9.4691(4)
_cell_length_c 12.5686(5)
_cell_measurement_reflns_used 10831
_cell_measurement_temperature 293(2)
_cell_measurement_theta_max 28.51
_cell_measurement_theta_min 2.87
_cell_measurement_wavelength 0.71073
_cell_volume 2085.21(15)
_computing_molecular_graphics 'Ortep-3 for Windows (Farrugia, 1997)'
_computing_publication_material 'WinGX publication routines (Farrugia, 1999)'
_computing_structure_refinement 'SHELXL-97 (Sheldrick, 2008)'
_computing_structure_solution 'SIR92 (Giacovazzo et al, 1993)'
_diffrn_ambient_temperature 293(2)
_diffrn_measured_fraction_theta_full 0.973
_diffrn_measured_fraction_theta_max 0.973
_diffrn_measurement_device_type KappaCCD
_diffrn_measurement_method 'Omega + Phi scan'
_diffrn_radiation_monochromator graphite
_diffrn_radiation_probe x-ray
_diffrn_radiation_type MoK\a
_diffrn_radiation_wavelength 0.71073
_diffrn_reflns_av_R_equivalents 0.046
_diffrn_reflns_av_unetI/netI 0.0815
_diffrn_reflns_limit_h_max 23
_diffrn_reflns_limit_h_min -22
_diffrn_reflns_limit_k_max 12
_diffrn_reflns_limit_k_min -11
_diffrn_reflns_limit_l_max 16
_diffrn_reflns_limit_l_min -16
_diffrn_reflns_number 10831
_diffrn_reflns_reduction_process
;
 Scaled and merged with Sortav
 R.H. Blessing, (1987) Cryst. Rev. 1, 3-58
 R.H. Blessing, (1989) J. Appl. Cryst. 22, 396-397
;
_diffrn_reflns_theta_full 28.51
_diffrn_reflns_theta_max 28.51
_diffrn_reflns_theta_min 2.87
_diffrn_standards_number 0
_exptl_absorpt_coefficient_mu 1.099
_exptl_absorpt_correction_T_max 0.812
_exptl_absorpt_correction_T_min 0.807
_exptl_absorpt_correction_type multi-scan
_exptl_absorpt_process_details
;
 R.H. Blessing, Acta Cryst. (1995), A51, 33-38
;
_exptl_crystal_colour colourless
_exptl_crystal_density_diffrn 1.453
_exptl_crystal_density_method 'not measured'
_exptl_crystal_description prism
_exptl_crystal_F_000 912
_exptl_crystal_size_max 0.2
_exptl_crystal_size_mid 0.12
_exptl_crystal_size_min 0.08
_refine_diff_density_max 0.783
_refine_diff_density_min -0.652
_refine_diff_density_rms 0.136
_refine_ls_abs_structure_details 'Flack H D (1983), Acta Cryst. A39, 876-881'
_refine_ls_abs_structure_Flack -0.04(6)
_refine_ls_extinction_method none
_refine_ls_goodness_of_fit_ref 0.993
_refine_ls_hydrogen_treatment constr
_refine_ls_matrix_type full
_refine_ls_number_parameters 202
_refine_ls_number_reflns 4432
_refine_ls_number_restraints 1
_refine_ls_restrained_S_all 0.992
_refine_ls_R_factor_all 0.094
_refine_ls_R_factor_gt 0.0522
_refine_ls_shift/su_max 0.000
_refine_ls_shift/su_mean 0
_refine_ls_structure_factor_coef Fsqd
_refine_ls_weighting_details 'calc w=1/[\s^2^(Fo^2^)+(0.0777P)^2^+0.0000P] where P=(Fo^2^+2Fc^2^)/3'
_refine_ls_weighting_scheme calc
_refine_ls_wR_factor_gt 0.1264
_refine_ls_wR_factor_ref 0.1408
_reflns_number_gt 2869
_reflns_number_total 4432
_reflns_threshold_expression >2\s(I)
_cod_data_source_file om501300p_si_002.cif
_cod_data_source_block lgr021
_cod_depositor_comments 'Adding full bibliography for 4085723--4085725.cif.'
_cod_original_sg_symbol_H-M 'C 2'
_cod_original_formula_sum 'C13 H17 Cl2 O5 P1 Ru1'
_cod_database_code 4085723

loop_
_symmetry_equiv_pos_as_xyz
'x, y, z'
'-x, y, -z'
'x+1/2, y+1/2, z'
'-x+1/2, y+1/2, -z'

loop_
_atom_site_label
_atom_site_type_symbol
_atom_site_fract_x
_atom_site_fract_y
_atom_site_fract_z
_atom_site_U_iso_or_equiv
_atom_site_adp_type
_atom_site_occupancy
_atom_site_symmetry_multiplicity
_atom_site_calc_flag
_atom_site_refinement_flags
_atom_site_disorder_assembly
_atom_site_disorder_group
C1 C 0.3502(4) 0.8450(8) 0.5612(5) 0.0648(19) Uani 1 1 d . . .
C2 C 0.3836(7) 0.7148(10) 0.5797(8) 0.101(3) Uani 1 1 d . . .
H2 H 0.4002 0.6861 0.6491 0.122 Uiso 1 1 calc R . .
C3 C 0.3924(6) 0.6262(12) 0.4929(10) 0.112(3) Uani 1 1 d . . .
H3 H 0.4156 0.5381 0.5014 0.135 Uiso 1 1 calc R . .
C4 C 0.3626(7) 0.6814(17) 0.3876(9) 0.125(5) Uani 1 1 d . . .
H4 H 0.3674 0.6262 0.3275 0.15 Uiso 1 1 calc R . .
C5 C 0.3302(6) 0.803(2) 0.3744(7) 0.108(3) Uani 1 1 d . . .
H5 H 0.3126 0.8336 0.306 0.129 Uiso 1 1 calc R . .
C6 C 0.3218(6) 0.8837(11) 0.4593(6) 0.092(3) Uani 1 1 d . . .
H6 H 0.296 0.9691 0.4491 0.11 Uiso 1 1 calc R . .
C7 C 0.4195(5) 1.0851(9) 0.6848(6) 0.079(2) Uani 1 1 d . . .
C8 C 0.4093(8) 1.1769(14) 0.7832(9) 0.138(5) Uani 1 1 d . . .
H8A H 0.357 1.2066 0.7805 0.206 Uiso 1 1 calc R . .
H8B H 0.4417 1.2583 0.7834 0.206 Uiso 1 1 calc R . .
H8C H 0.4227 1.1229 0.8472 0.206 Uiso 1 1 calc R . .
C9 C 0.4125(7) 1.1774(11) 0.5825(8) 0.109(3) Uani 1 1 d . . .
H9A H 0.3629 1.2203 0.5729 0.163 Uiso 1 1 calc R . .
H9B H 0.4193 1.1193 0.5216 0.163 Uiso 1 1 calc R . .
H9C H 0.4509 1.2496 0.5895 0.163 Uiso 1 1 calc R . .
C10 C 0.4944(6) 1.0113(14) 0.6896(10) 0.117(4) Uani 1 1 d . . .
H10A H 0.4954 0.9524 0.6276 0.176 Uiso 1 1 calc R . .
H10B H 0.5015 0.954 0.753 0.176 Uiso 1 1 calc R . .
H10C H 0.5347 1.0798 0.6915 0.176 Uiso 1 1 calc R . .
C11 C 0.3132(6) 0.8317(9) 0.9892(6) 0.088(3) Uani 1 1 d . . .
C12 C 0.1688(6) 0.7402(9) 0.9262(6) 0.082(2) Uani 1 1 d . . .
C13 C 0.2861(6) 0.6121(10) 0.8435(7) 0.085(2) Uani 1 1 d . . .
O1 O 0.3442(3) 0.8757(6) 0.7776(4) 0.0722(13) Uani 1 1 d . . .
O2 O 0.3463(5) 0.8617(8) 1.0690(5) 0.117(2) Uani 1 1 d . . .
O3 O 0.1163(5) 0.7029(10) 0.9591(6) 0.125(3) Uani 1 1 d . . .
O4 O 0.3038(5) 0.4987(8) 0.8300(7) 0.125(3) Uani 1 1 d . . .
P1 P 0.34291(10) 0.9583(2) 0.67439(13) 0.0611(4) Uani 1 1 d . . .
H1P H 0.2787 1.0534 0.6345 0.073 Uiso 1 1 d R . .
Cl1 Cl 0.21309(14) 1.0419(2) 0.87310(15) 0.0819(5) Uani 1 1 d . . .
Cl2 Cl 0.17738(11) 0.7781(3) 0.68898(13) 0.0826(6) Uani 1 1 d . . .
Ru1 Ru 0.25311(3) 0.80146(5) 0.85726(3) 0.06292(19) Uani 1 1 d . . .
O5 O 0 0.9349(18) 1 0.079(4) Uiso 0.5 2 d SP A 1
O6 O 0.0233(6) 1.1938(12) 1.1092(8) 0.076(3) Uiso 0.5 1 d P B 2
O8 O 0 1.278(6) 1 0.136(14) Uiso 0.25 2 d SP C 3
O9 O -0.0295(19) 1.075(4) 1.033(3) 0.059(8) Uiso 0.13 1 d P . 4

loop_
_atom_site_aniso_label
_atom_site_aniso_U_11
_atom_site_aniso_U_22
_atom_site_aniso_U_33
_atom_site_aniso_U_23
_atom_site_aniso_U_13
_atom_site_aniso_U_12
C1 0.076(4) 0.067(5) 0.053(3) -0.010(3) 0.015(3) -0.012(3)
C2 0.139(9) 0.075(6) 0.089(6) -0.005(5) 0.007(6) 0.026(6)
C3 0.125(8) 0.087(7) 0.124(9) -0.042(7) 0.015(7) 0.009(6)
C4 0.133(9) 0.164(13) 0.084(7) -0.056(8) 0.038(7) -0.064(10)
C5 0.124(7) 0.133(9) 0.064(4) 0.015(9) 0.002(4) 0.009(10)
C6 0.116(7) 0.105(7) 0.053(4) -0.011(4) 0.004(4) -0.024(5)
C7 0.096(5) 0.079(5) 0.064(4) -0.013(4) 0.021(4) -0.023(4)
C8 0.184(11) 0.127(10) 0.111(8) -0.068(8) 0.060(8) -0.061(9)
C9 0.141(8) 0.089(7) 0.097(6) 0.021(5) 0.016(6) -0.037(6)
C10 0.089(6) 0.129(10) 0.128(8) 0.021(7) -0.010(5) -0.026(6)
C11 0.137(7) 0.074(7) 0.054(4) 0.009(4) 0.015(4) 0.000(5)
C12 0.113(6) 0.076(5) 0.058(4) 0.013(4) 0.018(4) -0.003(4)
C13 0.111(6) 0.073(6) 0.071(5) 0.008(4) 0.015(4) -0.007(5)
O1 0.090(3) 0.075(3) 0.053(2) 0.006(2) 0.013(2) -0.008(2)
O2 0.183(7) 0.100(5) 0.062(3) -0.003(3) -0.014(4) -0.006(4)
O3 0.136(6) 0.143(7) 0.105(5) 0.035(5) 0.053(4) -0.022(5)
O4 0.167(7) 0.065(5) 0.145(7) -0.018(4) 0.029(5) 0.016(4)
P1 0.0730(11) 0.0631(10) 0.0484(8) 0.0007(8) 0.0127(7) -0.0022(8)
Cl1 0.1276(16) 0.0580(10) 0.0615(9) -0.0011(8) 0.0176(10) 0.0087(10)
Cl2 0.1011(12) 0.0893(18) 0.0564(8) -0.0059(10) 0.0037(8) -0.0185(12)
Ru1 0.0968(4) 0.0514(3) 0.0422(2) 0.0014(3) 0.0147(2) -0.0051(3)

loop_
_atom_type_symbol
_atom_type_description
_atom_type_scat_dispersion_real
_atom_type_scat_dispersion_imag
_atom_type_scat_source
C C 0.0033 0.0016 'International Tables Vol C Tables 4.2.6.8 and 6.1.1.4'
H H 0 0 'International Tables Vol C Tables 4.2.6.8 and 6.1.1.4'
O O 0.0106 0.006 'International Tables Vol C Tables 4.2.6.8 and 6.1.1.4'
P P 0.1023 0.0942 'International Tables Vol C Tables 4.2.6.8 and 6.1.1.4'
Cl Cl 0.1484 0.1585 'International Tables Vol C Tables 4.2.6.8 and 6.1.1.4'
Ru Ru -1.2594 0.8363 'International Tables Vol C Tables 4.2.6.8 and 6.1.1.4'

loop_
_geom_angle_atom_site_label_1
_geom_angle_atom_site_label_2
_geom_angle_atom_site_label_3
_geom_angle
C6 C1 C2 120.2(8)
C6 C1 P1 121.9(7)
C2 C1 P1 117.9(6)
C1 C2 C3 119.2(10)
C1 C2 H2 120.4
C3 C2 H2 120.4
C2 C3 C4 115.5(10)
C2 C3 H3 122.2
C4 C3 H3 122.2
C5 C4 C3 123.1(9)
C5 C4 H4 118.5
C3 C4 H4 118.5
C4 C5 C6 119.8(9)
C4 C5 H5 120.1
C6 C5 H5 120.1
C5 C6 C1 122.0(11)
C5 C6 H6 119
C1 C6 H6 119
C10 C7 C8 114.4(10)
C10 C7 C9 106.9(8)
C8 C7 C9 110.1(9)
C10 C7 P1 110.1(7)
C8 C7 P1 106.4(6)
C9 C7 P1 108.9(6)
C7 C8 H8A 109.5
C7 C8 H8B 109.5
H8A C8 H8B 109.5
C7 C8 H8C 109.5
H8A C8 H8C 109.5
H8B C8 H8C 109.5
C7 C9 H9A 109.5
C7 C9 H9B 109.5
H9A C9 H9B 109.5
C7 C9 H9C 109.5
H9A C9 H9C 109.5
H9B C9 H9C 109.5
C7 C10 H10A 109.5
C7 C10 H10B 109.5
H10A C10 H10B 109.5
C7 C10 H10C 109.5
H10A C10 H10C 109.5
H10B C10 H10C 109.5
O2 C11 Ru1 173.8(8)
O3 C12 Ru1 174.6(8)
O4 C13 Ru1 176.3(9)
P1 O1 Ru1 129.8(3)
O1 P1 C1 112.0(3)
O1 P1 C7 110.0(4)
C1 P1 C7 109.7(3)
O1 P1 H1P 122.7
C1 P1 H1P 102.2
C7 P1 H1P 99.1
C11 Ru1 C12 92.1(4)
C11 Ru1 C13 94.3(4)
C12 Ru1 C13 90.9(4)
C11 Ru1 O1 89.1(3)
C12 Ru1 O1 177.8(3)
C13 Ru1 O1 90.9(3)
C11 Ru1 Cl2 176.6(3)
C12 Ru1 Cl2 89.2(3)
C13 Ru1 Cl2 88.8(3)
O1 Ru1 Cl2 89.50(14)
C11 Ru1 Cl1 85.7(3)
C12 Ru1 Cl1 90.0(3)
C13 Ru1 Cl1 179.1(3)
O1 Ru1 Cl1 88.22(16)
Cl2 Ru1 Cl1 91.17(8)

loop_
_geom_bond_atom_site_label_1
_geom_bond_atom_site_label_2
_geom_bond_distance
_geom_bond_site_symmetry_2
C1 C6 1.373(11) .
C1 C2 1.375(12) .
C1 P1 1.798(7) .
C2 C3 1.398(13) .
C2 H2 0.93 .
C3 C4 1.467(19) .
C3 H3 0.93 .
C4 C5 1.284(19) .
C4 H4 0.93 .
C5 C6 1.336(17) .
C5 H5 0.93 .
C6 H6 0.93 .
C7 C10 1.489(15) .
C7 C8 1.539(11) .
C7 C9 1.548(13) .
C7 P1 1.801(8) .
C8 H8A 0.96 .
C8 H8B 0.96 .
C8 H8C 0.96 .
C9 H9A 0.96 .
C9 H9B 0.96 .
C9 H9C 0.96 .
C10 H10A 0.96 .
C10 H10B 0.96 .
C10 H10C 0.96 .
C11 O2 1.141(10) .
C11 Ru1 1.890(9) .
C12 O3 1.111(10) .
C12 Ru1 1.891(9) .
C13 O4 1.135(11) .
C13 Ru1 1.899(10) .
O1 P1 1.513(5) .
O1 Ru1 2.103(5) .
P1 H1P 1.4895 .
Cl1 Ru1 2.398(2) .
Cl2 Ru1 2.3853(17) .
O9 O9 1.40(7) 2_557
